data_2010936
loop_
_publ_author_name
'Hosomi, Hiroyuki'
'Ohba, Shigeru'
'Aoyama, Hiromu'

_publ_section_title
;
 <i>N</i>-Benzyl-<i>N</i>-(4-methoxyphenyl)cyclohex-1-enecarbothioamide
;
_journal_issue 5
_journal_name_full 'Acta Crystallographica Section C'
_journal_page_first e221
_journal_page_last e221
_journal_paper_doi 10.1107/S0108270100004467
_journal_volume 56
_journal_year 2000
_chemical_formula_moiety 'C21 H23 N1 O1 S1'
_chemical_formula_sum 'C21 H23 N O S'
_chemical_formula_weight 337.48
_chemical_name_systematic
;
Cyclohex-1-enecarbothioic acid benzyl-(4-methoxy-phenyl)-amide
;
_space_group_IT_number 61
_symmetry_cell_setting orthorhombic
_symmetry_space_group_name_Hall '-P 2ac 2ab'
_symmetry_space_group_name_H-M 'P b c a'
_cell_angle_alpha 90
_cell_angle_beta 90
_cell_angle_gamma 90
_cell_formula_units_Z 8
_cell_length_a 10.880(2)
_cell_length_b 16.458(2)
_cell_length_c 21.261(2)
_cell_measurement_reflns_used 25
_cell_measurement_temperature 248.0(10)
_cell_measurement_theta_max 29.6
_cell_measurement_theta_min 28.5
_cell_volume 3807.1(9)
_computing_cell_refinement 'MSC/AFC Diffractometer Control Software'
_computing_data_collection
;MSC/AFC Diffractometer Control Software
(Molecular Structure Corporation, 1993)
;
_computing_data_reduction 'TEXSAN (Molecular Structure Corporation, 1999)'
_computing_publication_material TEXSAN
_computing_structure_refinement 'SHELXL97 (Sheldrick, 1997)'
_computing_structure_solution 'SIR92 (Altomare et al., 1994)'
_diffrn_measurement_device_type 'Rigaku AFC-7R'
_diffrn_measurement_method \q-2\q
_diffrn_radiation_type CuK\a
_diffrn_radiation_wavelength 1.54184
_diffrn_reflns_av_R_equivalents .044
_diffrn_reflns_limit_h_max 0
_diffrn_reflns_limit_h_min -14
_diffrn_reflns_limit_k_max 21
_diffrn_reflns_limit_k_min 0
_diffrn_reflns_limit_l_max 27
_diffrn_reflns_limit_l_min -13
_diffrn_reflns_number 4142
_diffrn_reflns_theta_max 75.0
_diffrn_reflns_theta_min 2.5
_diffrn_standards_decay_% 1.6
_diffrn_standards_interval_count 150
_diffrn_standards_number 3
_exptl_absorpt_coefficient_mu 1.544
_exptl_absorpt_correction_T_max .598
_exptl_absorpt_correction_T_min .566
_exptl_absorpt_correction_type sphere
_exptl_absorpt_process_details '(International Tables for X-ray Crystallography)'
_exptl_crystal_colour 'pale yellow'
_exptl_crystal_density_diffrn 1.177
_exptl_crystal_density_method 'not measured'
_exptl_crystal_description sphere
_exptl_crystal_size_rad .25
_refine_diff_density_max .31
_refine_diff_density_min -.25
_refine_ls_extinction_method none
_refine_ls_goodness_of_fit_ref 1.24
_refine_ls_hydrogen_treatment noref
_refine_ls_number_parameters 217
_refine_ls_number_reflns 3630
_refine_ls_R_factor_gt .062
_refine_ls_shift/su_max .001
_refine_ls_structure_factor_coef Fsqd
_refine_ls_weighting_details 'w = 1/[\s^2^(Fo^2^) + (0.05P)^2^+2.0P] where P = (Fo^2^+2Fc^2^)/3'
_refine_ls_weighting_scheme calc
_refine_ls_wR_factor_ref .168
_reflns_number_gt 2723
_reflns_number_total 3630
_reflns_threshold_expression I>2\s(I)
_cod_data_source_file qa0251.cif
_cod_data_source_block I
_cod_original_cell_volume 3807.1(8)
_cod_original_formula_sum 'C21 H23 N1 O1 S1'
_cod_database_code 2010936
_cod_database_fobs_code 2010936

loop_
_symmetry_equiv_pos_as_xyz
x,y,z
1/2+x,1/2-y,-z
-x,1/2+y,1/2-z
1/2-x,-y,1/2+z
-x,-y,-z
1/2-x,1/2+y,z
x,1/2-y,1/2+z
1/2+x,y,1/2-z

loop_
_atom_site_label
_atom_site_fract_x
_atom_site_fract_y
_atom_site_fract_z
_atom_site_U_iso_or_equiv
_atom_site_adp_type
_atom_site_calc_flag
_atom_site_refinement_flags
_atom_site_occupancy
_atom_site_disorder_assembly
_atom_site_disorder_group
_atom_site_type_symbol
S1 1.17438(7) .04269(6) .56009(4) .0869(3) Uani d . 1.00 . . S
O2 .5033(2) .1686(2) .68960(10) .0873(7) Uani d . 1.00 . . O
N3 .9507(2) .10660(10) .57210(10) .0583(5) Uani d . 1.00 . . N
C4 1.0332(3) .0512(2) .59050(10) .0635(7) Uani d . 1.00 . . C
C5 .9945(3) -.0074(2) .63990(10) .0678(7) Uani d . 1.00 . . C
C6 1.0666(4) -.0096(3) .6990(2) .1090(10) Uani d . 1.00 . . C
C7 1.0305(6) -.0770(7) .7411(3) .266(6) Uani d . 1.00 . . C
C8 .9251(10) -.1208(4) .7326(3) .185(3) Uani d . 1.00 . . C
C9 .8626(5) -.1235(3) .6727(3) .126(2) Uani d . 1.00 . . C
C10 .9007(3) -.0592(2) .6285(2) .0827(9) Uani d . 1.00 . . C
C11 .9748(3) .1636(2) .51990(10) .0675(7) Uani d . 1.00 . . C
C12 .9965(2) .2488(2) .54290(10) .0596(6) Uani d . 1.00 . . C
C13 .9098(3) .3087(2) .5353(2) .0743(8) Uani d . 1.00 . . C
C14 .9327(4) .3870(2) .5554(2) .0880(10) Uani d . 1.00 . . C
C15 1.0414(4) .4063(2) .5831(2) .0880(10) Uani d . 1.00 . . C
C16 1.1291(3) .3474(2) .5918(2) .0849(9) Uani d . 1.00 . . C
C17 1.1068(3) .2689(2) .5719(2) .0716(8) Uani d . 1.00 . . C
C18 .8345(2) .1190(2) .60320(10) .0532(6) Uani d . 1.00 . . C
C19 .8296(2) .1472(2) .66430(10) .0646(7) Uani d . 1.00 . . C
C20 .7169(3) .1624(2) .69170(10) .0720(8) Uani d . 1.00 . . C
C21 .6099(2) .1495(2) .65820(10) .0631(7) Uani d . 1.00 . . C
C22 .6148(3) .1226(2) .59780(10) .0636(7) Uani d . 1.00 . . C
C23 .7276(3) .1064(2) .57050(10) .0628(7) Uani d . 1.00 . . C
C24 .3927(3) .1681(4) .6545(2) .126(2) Uani d . 1.00 . . C
H6A 1.1520 -.0155 .6877 .1395 Uiso calc . 1.00 . . H
H6B 1.0555 .0417 .7200 .1395 Uiso calc . 1.00 . . H
H7A 1.0941 -.1170 .7401 .2712 Uiso calc . 1.00 . . H
H7B 1.0242 -.0549 .7831 .2712 Uiso calc . 1.00 . . H
H8A .9399 -.1754 .7449 .1990 Uiso calc . 1.00 . . H
H8B .8637 -.0976 .7620 .1990 Uiso calc . 1.00 . . H
H9A .8744 -.1771 .6525 .1442 Uiso calc . 1.00 . . H
H9B .7711 -.1194 .6779 .1442 Uiso calc . 1.00 . . H
H10 .8598 -.0534 .5881 .0990 Uiso calc . 1.00 . . H
H11A .9028 .1646 .4922 .0790 Uiso calc . 1.00 . . H
H11B 1.0439 .1458 .4960 .0790 Uiso calc . 1.00 . . H
H13 .8313 .2951 .5144 .0860 Uiso calc . 1.00 . . H
H14 .8719 .4299 .5492 .1008 Uiso calc . 1.00 . . H
H15 1.0540 .4625 .5978 .1031 Uiso calc . 1.00 . . H
H16 1.2068 .3600 .6125 .1036 Uiso calc . 1.00 . . H
H17 1.1697 .2282 .5768 .0852 Uiso calc . 1.00 . . H
H19 .9032 .1580 .6873 .0742 Uiso calc . 1.00 . . H
H20 .7121 .1814 .7346 .0815 Uiso calc . 1.00 . . H
H22 .5397 .1129 .5740 .0760 Uiso calc . 1.00 . . H
H23 .7316 .0861 .5276 .0734 Uiso calc . 1.00 . . H
H24A .3978 .2054 .6194 .1491 Uiso calc . 1.00 . . H
H24B .3802 .1132 .6354 .1491 Uiso calc . 1.00 . . H
H24C .3230 .1798 .6792 .1491 Uiso calc . 1.00 . . H

loop_
_atom_site_aniso_label
_atom_site_aniso_U_11
_atom_site_aniso_U_22
_atom_site_aniso_U_33
_atom_site_aniso_U_12
_atom_site_aniso_U_13
_atom_site_aniso_U_23
S1 .0581(5) .1003(6) .1023(7) .0121(4) .0114(4) -.0138(5)
O2 .0570(10) .130(2) .0740(10) .0110(10) .0090(10) .0000(10)
N3 .0530(10) .0640(10) .0580(10) .0020(10) .0030(10) -.0020(10)
C4 .059(2) .066(2) .066(2) .0060(10) -.0050(10) -.0130(10)
C5 .065(2) .069(2) .069(2) .0180(10) .0000(10) -.0050(10)
C6 .103(3) .141(4) .081(2) .034(3) -.018(2) .003(2)
C7 .133(5) .50(2) .163(6) -.070(8) -.055(5) .202(9)
C8 .330(10) .123(4) .102(4) -.019(6) .011(6) .028(3)
C9 .143(4) .095(3) .140(4) .008(3) .034(3) .031(3)
C10 .096(2) .066(2) .086(2) .008(2) .004(2) .005(2)
C11 .066(2) .079(2) .0580(10) -.0010(10) .0080(10) .0010(10)
C12 .0520(10) .069(2) .0580(10) -.0020(10) .0090(10) .0040(10)
C13 .056(2) .085(2) .082(2) .003(2) .0050(10) .005(2)
C14 .080(2) .075(2) .109(3) .015(2) .010(2) .003(2)
C15 .096(3) .071(2) .097(2) -.004(2) .014(2) -.005(2)
C16 .074(2) .088(2) .093(2) -.015(2) -.001(2) -.005(2)
C17 .059(2) .075(2) .081(2) .0030(10) .0020(10) .003(2)
C18 .0500(10) .0550(10) .0550(10) .0020(10) -.0010(10) .0010(10)
C19 .053(2) .080(2) .061(2) .0060(10) -.0100(10) -.0120(10)
C20 .064(2) .098(2) .0540(10) .012(2) -.0020(10) -.0100(10)
C21 .0510(10) .075(2) .063(2) .0080(10) .0030(10) .0060(10)
C22 .0520(10) .074(2) .065(2) -.0020(10) -.0090(10) .0020(10)
C23 .063(2) .067(2) .0580(10) .0000(10) -.0040(10) -.0040(10)
C24 .049(2) .225(5) .105(3) .015(3) .003(2) -.010(3)

loop_
_atom_type_symbol
_atom_type_description
_atom_type_scat_dispersion_real
_atom_type_scat_dispersion_imag
_atom_type_scat_source
C C .018 .009
;International Tables for Crystallography
(1992, Vol. C)
;
H H .000 .000
;International Tables for Crystallography
(1992, Vol. C)
;
N N .031 .018
;International Tables for Crystallography
(1992, Vol. C)
;
O O .049 .032
;International Tables for Crystallography
(1992, Vol. C)
;
S S .333 .557
;International Tables for Crystallography
(1992, Vol. C)
;

loop_
_geom_angle_atom_site_label_1
_geom_angle_atom_site_label_2
_geom_angle_atom_site_label_3
_geom_angle_site_symmetry_1
_geom_angle_site_symmetry_2
_geom_angle_site_symmetry_3
_geom_angle
_geom_angle_publ_flag
C21 O2 C24 1_555 1_555 1_555 117.4(3) no
C4 N3 C11 1_555 1_555 1_555 122.3(2) no
C4 N3 C18 1_555 1_555 1_555 123.4(2) no
C11 N3 C18 1_555 1_555 1_555 114.2(2) no
S1 C4 N3 1_555 1_555 1_555 124.0(2) no
S1 C4 C5 1_555 1_555 1_555 118.6(2) no
N3 C4 C5 1_555 1_555 1_555 117.3(2) no
C4 C5 C6 1_555 1_555 1_555 117.7(3) no
C4 C5 C10 1_555 1_555 1_555 119.8(3) no
C6 C5 C10 1_555 1_555 1_555 122.4(3) no
C5 C6 C7 1_555 1_555 1_555 113.0(4) no
C5 C6 H6A 1_555 1_555 1_555 108 no
C5 C6 H6B 1_555 1_555 1_555 108 no
C7 C6 H6A 1_555 1_555 1_555 109 no
C7 C6 H6B 1_555 1_555 1_555 110 no
H6A C6 H6B 1_555 1_555 1_555 109 no
C6 C7 C8 1_555 1_555 1_555 122.6(6) no
C6 C7 H7A 1_555 1_555 1_555 108 no
C6 C7 H7B 1_555 1_555 1_555 107 no
C8 C7 H7A 1_555 1_555 1_555 104 no
C8 C7 H7B 1_555 1_555 1_555 105 no
H7A C7 H7B 1_555 1_555 1_555 109 no
C7 C8 C9 1_555 1_555 1_555 121.9(6) no
C7 C8 H8A 1_555 1_555 1_555 109 no
C7 C8 H8B 1_555 1_555 1_555 106 no
C9 C8 H8A 1_555 1_555 1_555 107 no
C9 C8 H8B 1_555 1_555 1_555 105 no
H8A C8 H8B 1_555 1_555 1_555 108 no
C8 C9 C10 1_555 1_555 1_555 114.0(5) no
C8 C9 H9A 1_555 1_555 1_555 110 no
C8 C9 H9B 1_555 1_555 1_555 112 no
C10 C9 H9A 1_555 1_555 1_555 109 no
C10 C9 H9B 1_555 1_555 1_555 107 no
H9A C9 H9B 1_555 1_555 1_555 104 no
C5 C10 C9 1_555 1_555 1_555 123.4(4) no
C5 C10 H10 1_555 1_555 1_555 116 no
C9 C10 H10 1_555 1_555 1_555 120 no
N3 C11 C12 1_555 1_555 1_555 112.0(2) no
N3 C11 H11A 1_555 1_555 1_555 109 no
N3 C11 H11B 1_555 1_555 1_555 110 no
C12 C11 H11A 1_555 1_555 1_555 108 no
C12 C11 H11B 1_555 1_555 1_555 110 no
H11A C11 H11B 1_555 1_555 1_555 109 no
C11 C12 C13 1_555 1_555 1_555 121.5(3) no
C11 C12 C17 1_555 1_555 1_555 120.1(3) no
C13 C12 C17 1_555 1_555 1_555 118.4(3) no
C12 C13 C14 1_555 1_555 1_555 120.6(3) no
C12 C13 H13 1_555 1_555 1_555 119 no
C14 C13 H13 1_555 1_555 1_555 120 no
C13 C14 C15 1_555 1_555 1_555 120.6(3) no
C13 C14 H14 1_555 1_555 1_555 121 no
C15 C14 H14 1_555 1_555 1_555 119 no
C14 C15 C16 1_555 1_555 1_555 119.9(3) no
C14 C15 H15 1_555 1_555 1_555 119 no
C16 C15 H15 1_555 1_555 1_555 121 no
C15 C16 C17 1_555 1_555 1_555 119.8(3) no
C15 C16 H16 1_555 1_555 1_555 121 no
C17 C16 H16 1_555 1_555 1_555 119 no
C12 C17 C16 1_555 1_555 1_555 120.7(3) no
C12 C17 H17 1_555 1_555 1_555 120 no
C16 C17 H17 1_555 1_555 1_555 120 no
N3 C18 C19 1_555 1_555 1_555 120.8(2) no
N3 C18 C23 1_555 1_555 1_555 119.3(2) no
C19 C18 C23 1_555 1_555 1_555 119.8(2) no
C18 C19 C20 1_555 1_555 1_555 119.5(2) no
C18 C19 H19 1_555 1_555 1_555 121 no
C20 C19 H19 1_555 1_555 1_555 120 no
C19 C20 C21 1_555 1_555 1_555 120.2(3) no
C19 C20 H20 1_555 1_555 1_555 120 no
C21 C20 H20 1_555 1_555 1_555 119 no
O2 C21 C20 1_555 1_555 1_555 115.2(2) no
O2 C21 C22 1_555 1_555 1_555 124.5(2) no
C20 C21 C22 1_555 1_555 1_555 120.2(3) no
C21 C22 C23 1_555 1_555 1_555 119.6(3) no
C21 C22 H22 1_555 1_555 1_555 121 no
C23 C22 H22 1_555 1_555 1_555 120 no
C18 C23 C22 1_555 1_555 1_555 120.6(3) no
C18 C23 H23 1_555 1_555 1_555 119 no
C22 C23 H23 1_555 1_555 1_555 120 no
O2 C24 H24A 1_555 1_555 1_555 111 no
O2 C24 H24B 1_555 1_555 1_555 110 no
O2 C24 H24C 1_555 1_555 1_555 113 no
H24A C24 H24B 1_555 1_555 1_555 106 no
H24A C24 H24C 1_555 1_555 1_555 110 no
H24B C24 H24C 1_555 1_555 1_555 108 no

loop_
_geom_bond_atom_site_label_1
_geom_bond_atom_site_label_2
_geom_bond_site_symmetry_1
_geom_bond_site_symmetry_2
_geom_bond_distance
_geom_bond_publ_flag
S1 C4 . . 1.672(3) yes
O2 C21 . . 1.374(3) no
O2 C24 . . 1.416(4) no
N3 C4 . . 1.338(4) yes
N3 C11 . . 1.477(4) no
N3 C18 . . 1.442(3) no
C4 C5 . . 1.487(4) yes
C5 C6 . . 1.481(5) yes
C5 C10 . . 1.351(5) yes
C6 C7 . . 1.479(11) yes
C6 H6A . . .97 no
C6 H6B . . .96 no
C7 C8 . . 1.366(13) yes
C7 H7A . . .96 no
C7 H7B . . .97 no
C8 C9 . . 1.443(9) yes
C8 H8A . . .95 no
C8 H8B . . .99 no
C9 C10 . . 1.475(6) yes
C9 H9A . . .99 no
C9 H9B . . 1.01 no
C10 H10 . . .973 no
C11 C12 . . 1.504(4) no
C11 H11A . . .98 no
C11 H11B . . .95 no
C12 C13 . . 1.374(4) no
C12 C17 . . 1.389(4) no
C13 C14 . . 1.381(5) no
C13 H13 . . .99 no
C14 C15 . . 1.358(6) no
C14 H14 . . .98 no
C15 C16 . . 1.374(5) no
C15 H15 . . .99 no
C16 C17 . . 1.380(5) no
C16 H16 . . .98 no
C17 H17 . . .96 no
C18 C19 . . 1.380(4) no
C18 C23 . . 1.371(4) no
C19 C20 . . 1.380(4) no
C19 H19 . . .96 no
C20 C21 . . 1.381(4) no
C20 H20 . . .97 no
C21 C22 . . 1.359(4) no
C22 C23 . . 1.384(4) no
C22 H22 . . .98 no
C23 H23 . . .97 no
C24 H24A . . .97 no
C24 H24B . . 1.00 no
C24 H24C . . .94 no

loop_
_cod_related_entry_id
_cod_related_entry_database
_cod_related_entry_code
1 ChemSpider 21107220
